data_7135098
loop_
_publ_author_name
'Gupta, Arvind Kumar'
'Fayet, Oc&#xe9;ane Y O'
'Tian, Lei'
'Berger, Raphael J. F.'
'Lomoth, Reiner'
'Orthaber, Andreas'

_publ_section_title
;
 Base-mediated alkynyl-cubane to Cu<sub>8</sub>-alkynide cluster
 transformation.
;
_journal_issue 94
_journal_name_full 'Chemical communications (Cambridge, England)'
_journal_page_first 18673
_journal_page_last 18676
_journal_paper_doi 10.1039/d5cc00783f
_journal_volume 61
_journal_year 2025
_chemical_formula_moiety 'C44 H88 Cl4 Cu4 Si4'
_chemical_formula_sum 'C44 H88 Cl4 Cu4 Si4'
_chemical_formula_weight 1125.46
_space_group_crystal_system triclinic
_space_group_IT_number 2
_space_group_name_Hall '-P 1'
_space_group_name_H-M_alt 'P -1'
_atom_sites_solution_hydrogens geom
_atom_sites_solution_primary direct
_audit_creation_date 2025-10-16
_audit_creation_method
;
Olex2 1.5
(compiled 2025.07.13 svn.rb7424aed for OlexSys, GUI svn.r7314)
;
_audit_update_record
;
2025-10-16 deposited with the CCDC.	2025-10-20 downloaded from the CCDC.
;
_cell_angle_alpha 100.646(7)
_cell_angle_beta 91.838(6)
_cell_angle_gamma 91.599(6)
_cell_formula_units_Z 2
_cell_length_a 7.4937(8)
_cell_length_b 13.8967(18)
_cell_length_c 27.206(3)
_cell_measurement_reflns_used 6307
_cell_measurement_temperature 100(2)
_cell_measurement_theta_max 26.17
_cell_measurement_theta_min 2.49
_cell_volume 2781.3(6)
_computing_cell_refinement 'Bruker SAINT'
_computing_data_collection 'Bruker APEX2'
_computing_data_reduction 'Bruker SAINT'
_computing_molecular_graphics 'Olex2 1.5 (Dolomanov et al., 2009)'
_computing_publication_material 'Olex2 1.5 (Dolomanov et al., 2009)'
_computing_structure_refinement 'SHELXL 2019/3 (Sheldrick, 2015)'
_computing_structure_solution 'SHELXS  (Sheldrick, 2008)'
_diffrn_ambient_temperature 100.15
_diffrn_detector 'Bruker APEX2 area detector'
_diffrn_detector_area_resol_mean 7.9
_diffrn_detector_type 'CCD area detector'
_diffrn_measured_fraction_theta_full 0.996
_diffrn_measured_fraction_theta_max 0.978
_diffrn_measurement_device 'three-circle diffractometer'
_diffrn_measurement_device_type 'Bruker SMART APEX2 area detector'
_diffrn_measurement_method '\w and \f scans'
_diffrn_radiation_monochromator 'mirror optics'
_diffrn_radiation_probe x-ray
_diffrn_radiation_type MoK\a
_diffrn_radiation_wavelength 0.71073
_diffrn_reflns_av_R_equivalents 0.0618
_diffrn_reflns_av_unetI/netI 0.0798
_diffrn_reflns_Laue_measured_fraction_full 0.996
_diffrn_reflns_Laue_measured_fraction_max 0.978
_diffrn_reflns_limit_h_max 9
_diffrn_reflns_limit_h_min -9
_diffrn_reflns_limit_k_max 17
_diffrn_reflns_limit_k_min -15
_diffrn_reflns_limit_l_max 34
_diffrn_reflns_limit_l_min -34
_diffrn_reflns_number 31691
_diffrn_reflns_point_group_measured_fraction_full 0.996
_diffrn_reflns_point_group_measured_fraction_max 0.978
_diffrn_reflns_theta_full 25.242
_diffrn_reflns_theta_max 26.669
_diffrn_reflns_theta_min 0.762
_diffrn_source 'microfocus sealed X-ray tube'
_diffrn_source_type 'Incoatec I\ms'
_exptl_absorpt_coefficient_mu 1.814
_exptl_absorpt_correction_T_max 0.7454
_exptl_absorpt_correction_T_min 0.5247
_exptl_absorpt_correction_type multi-scan
_exptl_absorpt_process_details SADABS
_exptl_crystal_colour colourless
_exptl_crystal_colour_primary colourless
_exptl_crystal_density_diffrn 1.344
_exptl_crystal_description plate
_exptl_crystal_F_000 1184
_exptl_crystal_size_max 0.24
_exptl_crystal_size_mid 0.16
_exptl_crystal_size_min 0.1
_refine_diff_density_max 1.116
_refine_diff_density_min -1.144
_refine_diff_density_rms 0.142
_refine_ls_extinction_method none
_refine_ls_goodness_of_fit_ref 1.086
_refine_ls_hydrogen_treatment constr
_refine_ls_matrix_type full
_refine_ls_number_parameters 589
_refine_ls_number_reflns 11511
_refine_ls_number_restraints 96
_refine_ls_restrained_S_all 1.083
_refine_ls_R_factor_all 0.0939
_refine_ls_R_factor_gt 0.0689
_refine_ls_shift/su_max 0.001
_refine_ls_shift/su_mean 0.000
_refine_ls_structure_factor_coef Fsqd
_refine_ls_weighting_details 'w=1/[\s^2^(Fo^2^)+(0.0595P)^2^+17.0913P] where P=(Fo^2^+2Fc^2^)/3'
_refine_ls_weighting_scheme calc
_refine_ls_wR_factor_gt 0.1640
_refine_ls_wR_factor_ref 0.1750
_reflns_Friedel_coverage 0.000
_reflns_number_gt 8692
_reflns_number_total 11511
_reflns_threshold_expression 'I > 2\s(I)'
_cod_data_source_file d5cc00783f2.cif
_cod_data_source_block ag_ag_01_0m
_cod_depositor_comments 'Adding full bibliography for 7135098--7135099.cif.'
_cod_database_code 7135098
_shelx_shelxl_version_number 2019/3
_shelx_space_group_comment
;
The symmetry employed for this shelxl refinement is uniquely defined
by the following loop, which should always be used as a source of
symmetry information in preference to the above space-group names.
They are only intended as comments.
;
_olex2_refinement_description
;
1. Restrained distances
 Si2-C41 \\sim Si2-C41A
 with sigma of 0.02
 C41-C42 \\sim C41A-C42A
 with sigma of 0.02
 C41-C43 \\sim C41A-C43A
 with sigma of 0.02
 Si2-C42 \\sim Si2-C42A
 with sigma of 0.04
 Si2-C43 \\sim Si2-C43A
 with sigma of 0.04
 C42-C43 \\sim C42A-C43A
 with sigma of 0.04
2. Uiso/Uaniso restraints and constraints
C9A \\sim C10A \\sim C14: within 2A with sigma of 0.04 and sigma for terminal
atoms of 0.08 within 2A
C9 \\sim C9A: within 2A with sigma of 0.04 and sigma for terminal atoms of 0.08
within 2A
Uanis(C42) \\sim Ueq, Uanis(C43) \\sim Ueq: with sigma of 0.005 and sigma for
terminal atoms of 0.01
Uanis(C14A) \\sim Ueq: with sigma of 0.01 and sigma for terminal atoms of 0.02
Uanis(C9A) \\sim Ueq, Uanis(C9) \\sim Ueq: with sigma of 0.01 and sigma for
terminal atoms of 0.02
3. Rigid body (RIGU) restrains
 C14A, C9A, C10A
 with sigma for 1-2 distances of 0.004 and sigma for 1-3 distances of 0.004
 C41, C42, C43
 with sigma for 1-2 distances of 0.004 and sigma for 1-3 distances of 0.004
 C41A, C42A, C43A
 with sigma for 1-2 distances of 0.004 and sigma for 1-3 distances of 0.004
 C14, C9, C10
 with sigma for 1-2 distances of 0.004 and sigma for 1-3 distances of 0.004
4. Others
 Sof(C41A)=Sof(H41A)=Sof(C42A)=Sof(H42D)=Sof(H42E)=Sof(H42F)=Sof(C43A)=
 Sof(H43D)=Sof(H43E)=Sof(H43F)=1-FVAR(1)
 Sof(C41)=Sof(H41)=Sof(C42)=Sof(H42A)=Sof(H42B)=Sof(H42C)=Sof(C43)=Sof(H43A)=
 Sof(H43B)=Sof(H43C)=FVAR(1)
 Sof(C9A)=Sof(H9A)=Sof(C10A)=Sof(H10J)=Sof(H10K)=Sof(H10L)=Sof(C14A)=Sof(H14D)=
 Sof(H14E)=Sof(H14F)=1-FVAR(2)
 Sof(C14)=Sof(H14A)=Sof(H14B)=Sof(H14C)=Sof(C9)=Sof(H9)=Sof(C10)=Sof(H10G)=
 Sof(H10H)=Sof(H10I)=FVAR(2)
5.a Ternary CH refined with riding coordinates:
 C11(H11), C21(H21), C31(H31), C41(H41), C61(H61), C71(H71), C81(H81),
 C91(H91), C101(H101), C111(H111), C121(H121), C41A(H41A), C9(H9), C9A(H9A)
5.b Aromatic/amide H refined with riding coordinates:
 C1(H1), C3(H3), C5(H5), C7(H7)
5.c Idealised Me refined as rotating group:
 C12(H12A,H12B,H12C), C13(H13A,H13B,H13C), C22(H22A,H22B,H22C), C23(H23A,H23B,
 H23C), C32(H32A,H32B,H32C), C33(H33A,H33B,H33C), C42(H42A,H42B,H42C), C43(H43A,
 H43B,H43C), C62(H62A,H62B,H62C), C63(H63A,H63B,H63C), C72(H72A,H72B,H72C),
 C73(H73A,H73B,H73C), C82(H82A,H82B,H82C), C83(H83A,H83B,H83C), C92(H92A,H92B,
 H92C), C93(H93A,H93B,H93C), C102(H10A,H10B,H10C), C103(H10D,H10E,H10F),
 C112(H11A,H11B,H11C), C113(H11D,H11E,H11F), C122(H12D,H12E,H12F), C123(H12G,
 H12H,H12I), C42A(H42D,H42E,H42F), C43A(H43D,H43E,H43F), C14(H14A,H14B,H14C),
 C10(H10G,H10H,H10I), C10A(H10J,H10K,H10L), C14A(H14D,H14E,H14F)
;
_olex2_submission_special_instructions 'No special instructions were received'

loop_
_space_group_symop_operation_xyz
'x, y, z'
'-x, -y, -z'

loop_
_atom_site_label
_atom_site_type_symbol
_atom_site_fract_x
_atom_site_fract_y
_atom_site_fract_z
_atom_site_U_iso_or_equiv
_atom_site_adp_type
_atom_site_occupancy
_atom_site_site_symmetry_order
_atom_site_calc_flag
_atom_site_refinement_flags_posn
_atom_site_refinement_flags_adp
_atom_site_refinement_flags_occupancy
_atom_site_disorder_assembly
_atom_site_disorder_group
Cu1 Cu 0.49163(9) 0.69604(5) 0.31528(3) 0.01857(18) Uani 1 1 d . . . . .
Cu2 Cu 0.78499(9) 0.56033(5) 0.23359(3) 0.01903(18) Uani 1 1 d . . . . .
Cu3 Cu 0.48652(9) 0.69368(5) 0.18149(3) 0.01790(18) Uani 1 1 d . . . . .
Cu4 Cu 0.80007(9) 0.82999(5) 0.25957(3) 0.01788(18) Uani 1 1 d . . . . .
Cl1 Cl 0.77374(18) 0.64264(11) 0.31401(6) 0.0220(3) Uani 1 1 d . . . . .
Cl2 Cl 0.49465(18) 0.54687(11) 0.20715(6) 0.0207(3) Uani 1 1 d . . . . .
Cl3 Cl 0.77806(18) 0.73871(11) 0.18068(5) 0.0193(3) Uani 1 1 d . . . . .
Cl4 Cl 0.51657(18) 0.83855(11) 0.28513(6) 0.0198(3) Uani 1 1 d . . . . .
Si1 Si 0.3337(2) 0.53064(13) 0.39032(7) 0.0214(4) Uani 1 1 d . . . . .
Si2 Si 0.9168(3) 0.38801(13) 0.12982(7) 0.0256(4) Uani 1 1 d D . . . .
Si3 Si 0.3536(2) 0.87671(12) 0.11463(6) 0.0189(4) Uani 1 1 d . . . . .
Si4 Si 0.9596(2) 1.01607(13) 0.36006(6) 0.0209(4) Uani 1 1 d . . . . .
C1 C 0.2348(8) 0.6881(4) 0.3310(2) 0.0200(13) Uani 1 1 d . . . . .
H1 H 0.123067 0.716801 0.326762 0.024 Uiso 1 1 calc R U . . .
C2 C 0.3069(8) 0.6236(5) 0.3494(2) 0.0215(13) Uani 1 1 d . . . . .
C11 C 0.4136(10) 0.6008(5) 0.4530(3) 0.0330(16) Uani 1 1 d . . . . .
H11 H 0.405743 0.554537 0.477073 0.040 Uiso 1 1 calc R U . . .
C12 C 0.6093(13) 0.6359(7) 0.4540(3) 0.057(3) Uani 1 1 d . . . . .
H12A H 0.622151 0.683632 0.431819 0.085 Uiso 1 1 calc R U . . .
H12B H 0.683784 0.579876 0.442533 0.085 Uiso 1 1 calc R U . . .
H12C H 0.647391 0.666731 0.488203 0.085 Uiso 1 1 calc R U . . .
C13 C 0.2917(14) 0.6864(6) 0.4721(3) 0.054(2) Uani 1 1 d . . . . .
H13A H 0.332337 0.718214 0.505991 0.081 Uiso 1 1 calc R U . . .
H13B H 0.168468 0.661306 0.472763 0.081 Uiso 1 1 calc R U . . .
H13C H 0.296949 0.734150 0.449774 0.081 Uiso 1 1 calc R U . . .
C21 C 0.0986(9) 0.4813(5) 0.3939(3) 0.0295(15) Uani 1 1 d . . . . .
H21 H 0.021053 0.539287 0.400844 0.035 Uiso 1 1 calc R U . . .
C22 C 0.0259(10) 0.4178(6) 0.3445(3) 0.0410(19) Uani 1 1 d . . . . .
H22A H 0.089343 0.356293 0.338209 0.062 Uiso 1 1 calc R U . . .
H22B H 0.044141 0.453188 0.316994 0.062 Uiso 1 1 calc R U . . .
H22C H -0.101966 0.403612 0.346966 0.062 Uiso 1 1 calc R U . . .
C23 C 0.0753(11) 0.4251(7) 0.4370(3) 0.048(2) Uani 1 1 d . . . . .
H23A H -0.051852 0.409619 0.439890 0.072 Uiso 1 1 calc R U . . .
H23B H 0.122171 0.465669 0.468303 0.072 Uiso 1 1 calc R U . . .
H23C H 0.140630 0.364287 0.430156 0.072 Uiso 1 1 calc R U . . .
C31 C 0.5026(8) 0.4413(5) 0.3641(2) 0.0224(13) Uani 1 1 d . . . . .
H31 H 0.617952 0.479815 0.365265 0.027 Uiso 1 1 calc R U . . .
C32 C 0.4686(10) 0.3921(5) 0.3094(3) 0.0325(16) Uani 1 1 d . . . . .
H32A H 0.573020 0.354926 0.297485 0.049 Uiso 1 1 calc R U . . .
H32B H 0.447559 0.442206 0.289019 0.049 Uiso 1 1 calc R U . . .
H32C H 0.363572 0.347557 0.306614 0.049 Uiso 1 1 calc R U . . .
C33 C 0.5350(10) 0.3629(5) 0.3966(3) 0.0321(16) Uani 1 1 d . . . . .
H33A H 0.426982 0.321081 0.395649 0.048 Uiso 1 1 calc R U . . .
H33B H 0.564058 0.395136 0.431245 0.048 Uiso 1 1 calc R U . . .
H33C H 0.634603 0.322712 0.383652 0.048 Uiso 1 1 calc R U . . .
C3 C 1.0397(8) 0.5267(5) 0.2246(3) 0.0232(14) Uani 1 1 d . . . . .
H3 H 1.155657 0.538117 0.240145 0.028 Uiso 1 1 calc R U . . .
C4 C 0.9575(8) 0.4826(5) 0.1872(2) 0.0215(13) Uani 1 1 d . . . . .
C41 C 0.830(3) 0.4457(14) 0.0760(7) 0.026(5) Uani 0.49(3) 1 d D . P A 1
H41 H 0.854968 0.398013 0.044878 0.032 Uiso 0.49(3) 1 calc R U P A 1
C42 C 0.630(2) 0.4638(14) 0.0729(7) 0.030(4) Uani 0.49(3) 1 d D U P A 1
H42A H 0.596741 0.509911 0.102764 0.045 Uiso 0.49(3) 1 calc R U P A 1
H42B H 0.561991 0.401695 0.070957 0.045 Uiso 0.49(3) 1 calc R U P A 1
H42C H 0.601583 0.491300 0.042997 0.045 Uiso 0.49(3) 1 calc R U P A 1
C43 C 0.934(3) 0.5405(11) 0.0718(6) 0.032(5) Uani 0.49(3) 1 d D U P A 1
H43A H 0.895935 0.561625 0.040777 0.047 Uiso 0.49(3) 1 calc R U P A 1
H43B H 1.061939 0.528746 0.071501 0.047 Uiso 0.49(3) 1 calc R U P A 1
H43C H 0.908892 0.591639 0.100505 0.047 Uiso 0.49(3) 1 calc R U P A 1
C61 C 0.7266(9) 0.3064(5) 0.1421(2) 0.0254(14) Uani 1 1 d . . . . .
H61 H 0.615945 0.344550 0.140594 0.031 Uiso 1 1 calc R U . . .
C62 C 0.7021(10) 0.2151(5) 0.1009(3) 0.0363(17) Uani 1 1 d . . . . .
H62A H 0.802438 0.172050 0.102917 0.054 Uiso 1 1 calc R U . . .
H62B H 0.698027 0.234697 0.068124 0.054 Uiso 1 1 calc R U . . .
H62C H 0.590185 0.180096 0.105418 0.054 Uiso 1 1 calc R U . . .
C63 C 0.7343(10) 0.2778(5) 0.1935(3) 0.0335(17) Uani 1 1 d . . . . .
H63A H 0.617860 0.249928 0.200154 0.050 Uiso 1 1 calc R U . . .
H63B H 0.764273 0.335921 0.219139 0.050 Uiso 1 1 calc R U . . .
H63C H 0.825801 0.229009 0.194425 0.050 Uiso 1 1 calc R U . . .
C5 C 0.2314(7) 0.7123(5) 0.1666(2) 0.0213(13) Uani 1 1 d . . . . .
H5 H 0.114967 0.685554 0.169518 0.026 Uiso 1 1 calc R U . . .
C6 C 0.3124(7) 0.7795(4) 0.1514(2) 0.0185(12) Uani 1 1 d . . . . .
C71 C 0.4415(9) 0.9936(5) 0.1549(2) 0.0257(14) Uani 1 1 d . . . . .
H71 H 0.431996 1.045102 0.133802 0.031 Uiso 1 1 calc R U . . .
C72 C 0.6383(10) 0.9937(5) 0.1715(3) 0.0333(17) Uani 1 1 d . . . . .
H72A H 0.673763 1.057803 0.191580 0.050 Uiso 1 1 calc R U . . .
H72B H 0.711528 0.980665 0.141917 0.050 Uiso 1 1 calc R U . . .
H72C H 0.655920 0.942767 0.191551 0.050 Uiso 1 1 calc R U . . .
C73 C 0.3252(11) 1.0263(6) 0.2000(3) 0.0383(18) Uani 1 1 d . . . . .
H73A H 0.334289 0.979722 0.222878 0.057 Uiso 1 1 calc R U . . .
H73B H 0.200469 1.028610 0.188384 0.057 Uiso 1 1 calc R U . . .
H73C H 0.366458 1.091586 0.217517 0.057 Uiso 1 1 calc R U . . .
C81 C 0.1198(8) 0.8963(5) 0.0892(3) 0.0271(15) Uani 1 1 d . . . . .
H81 H 0.039638 0.900257 0.118119 0.032 Uiso 1 1 calc R U . . .
C82 C 0.0505(9) 0.8068(6) 0.0501(3) 0.0371(18) Uani 1 1 d . . . . .
H82A H -0.076945 0.813234 0.042682 0.056 Uiso 1 1 calc R U . . .
H82B H 0.067869 0.746864 0.063566 0.056 Uiso 1 1 calc R U . . .
H82C H 0.116633 0.803651 0.019420 0.056 Uiso 1 1 calc R U . . .
C83 C 0.0995(10) 0.9911(6) 0.0699(3) 0.0401(18) Uani 1 1 d . . . . .
H83A H 0.173032 0.990290 0.040706 0.060 Uiso 1 1 calc R U . . .
H83B H 0.138449 1.046489 0.096251 0.060 Uiso 1 1 calc R U . . .
H83C H -0.026025 0.997942 0.060352 0.060 Uiso 1 1 calc R U . . .
C91 C 0.5223(8) 0.8290(5) 0.0677(2) 0.0225(13) Uani 1 1 d . . . . .
H91 H 0.638624 0.830723 0.086952 0.027 Uiso 1 1 calc R U . . .
C92 C 0.4904(10) 0.7232(5) 0.0410(3) 0.0319(16) Uani 1 1 d . . . . .
H92A H 0.384804 0.718626 0.018360 0.048 Uiso 1 1 calc R U . . .
H92B H 0.471122 0.681312 0.065740 0.048 Uiso 1 1 calc R U . . .
H92C H 0.594846 0.701580 0.021625 0.048 Uiso 1 1 calc R U . . .
C93 C 0.5491(9) 0.8978(6) 0.0304(3) 0.0319(16) Uani 1 1 d . . . . .
H93A H 0.645578 0.874399 0.008276 0.048 Uiso 1 1 calc R U . . .
H93B H 0.580482 0.963997 0.048719 0.048 Uiso 1 1 calc R U . . .
H93C H 0.438341 0.899094 0.010435 0.048 Uiso 1 1 calc R U . . .
C7 C 1.0569(8) 0.8693(5) 0.2687(2) 0.0214(13) Uani 1 1 d . . . . .
H7 H 1.169267 0.857947 0.253824 0.026 Uiso 1 1 calc R U . . .
C8 C 0.9854(7) 0.9170(5) 0.3047(2) 0.0197(13) Uani 1 1 d . . . . .
C101 C 0.7863(8) 0.9775(5) 0.4013(2) 0.0250(14) Uani 1 1 d . . . . .
H101 H 0.670846 0.970719 0.381329 0.030 Uiso 1 1 calc R U . . .
C102 C 0.8122(10) 0.8799(6) 0.4170(3) 0.0383(18) Uani 1 1 d . . . . .
H10A H 0.915871 0.885015 0.440386 0.058 Uiso 1 1 calc R U . . .
H10B H 0.832253 0.829869 0.387458 0.058 Uiso 1 1 calc R U . . .
H10C H 0.705327 0.861490 0.433467 0.058 Uiso 1 1 calc R U . . .
C103 C 0.7612(10) 1.0588(6) 0.4471(3) 0.0415(19) Uani 1 1 d . . . . .
H10D H 0.663907 1.039349 0.466809 0.062 Uiso 1 1 calc R U . . .
H10E H 0.731674 1.119678 0.435774 0.062 Uiso 1 1 calc R U . . .
H10F H 0.871930 1.069302 0.467789 0.062 Uiso 1 1 calc R U . . .
C111 C 1.1943(9) 1.0369(5) 0.3869(3) 0.0299(16) Uani 1 1 d . . . . .
H111 H 1.271013 1.044181 0.358277 0.036 Uiso 1 1 calc R U . . .
C112 C 1.2666(9) 0.9506(6) 0.4083(3) 0.0349(17) Uani 1 1 d . . . . .
H11A H 1.395197 0.961341 0.415802 0.052 Uiso 1 1 calc R U . . .
H11B H 1.245301 0.889931 0.383782 0.052 Uiso 1 1 calc R U . . .
H11C H 1.205587 0.945461 0.439094 0.052 Uiso 1 1 calc R U . . .
C113 C 1.2232(12) 1.1315(6) 0.4255(3) 0.054(2) Uani 1 1 d . . . . .
H11D H 1.162016 1.125079 0.456067 0.080 Uiso 1 1 calc R U . . .
H11E H 1.174667 1.186336 0.411862 0.080 Uiso 1 1 calc R U . . .
H11F H 1.351307 1.143808 0.433243 0.080 Uiso 1 1 calc R U . . .
C121 C 0.8858(9) 1.1261(5) 0.3343(3) 0.0300(15) Uani 1 1 d . . . . .
H121 H 0.897644 1.183912 0.362392 0.036 Uiso 1 1 calc R U . . .
C122 C 0.6884(11) 1.1164(6) 0.3160(3) 0.0416(19) Uani 1 1 d . . . . .
H12D H 0.657971 1.173293 0.301249 0.062 Uiso 1 1 calc R U . . .
H12E H 0.612405 1.113203 0.344358 0.062 Uiso 1 1 calc R U . . .
H12F H 0.669336 1.056501 0.290792 0.062 Uiso 1 1 calc R U . . .
C123 C 1.0065(12) 1.1474(5) 0.2932(3) 0.044(2) Uani 1 1 d . . . . .
H12G H 0.986670 1.096217 0.263391 0.065 Uiso 1 1 calc R U . . .
H12H H 1.131730 1.148440 0.304957 0.065 Uiso 1 1 calc R U . . .
H12I H 0.978700 1.211163 0.284979 0.065 Uiso 1 1 calc R U . . .
C41A C 0.892(3) 0.4476(13) 0.0734(7) 0.031(5) Uani 0.51(3) 1 d D . P A 2
H41A H 0.895630 0.394456 0.043138 0.038 Uiso 0.51(3) 1 calc R U P A 2
C42A C 0.710(4) 0.4943(18) 0.0719(7) 0.048(6) Uani 0.51(3) 1 d D . P A 2
H42D H 0.688414 0.533999 0.104769 0.072 Uiso 0.51(3) 1 calc R U P A 2
H42E H 0.615965 0.442727 0.063487 0.072 Uiso 0.51(3) 1 calc R U P A 2
H42F H 0.708005 0.536066 0.046568 0.072 Uiso 0.51(3) 1 calc R U P A 2
C43A C 1.045(4) 0.5210(13) 0.0700(7) 0.045(6) Uani 0.51(3) 1 d D . P A 2
H43D H 1.020736 0.553810 0.041670 0.068 Uiso 0.51(3) 1 calc R U P A 2
H43E H 1.157110 0.486409 0.065120 0.068 Uiso 0.51(3) 1 calc R U P A 2
H43F H 1.055119 0.569821 0.101027 0.068 Uiso 0.51(3) 1 calc R U P A 2
C14 C 1.196(3) 0.2746(18) 0.1681(7) 0.034(4) Uani 0.676(16) 1 d . U P A 1
H14A H 1.182934 0.317176 0.200633 0.051 Uiso 0.676(16) 1 calc R U P A 1
H14B H 1.319686 0.253178 0.165351 0.051 Uiso 0.676(16) 1 calc R U P A 1
H14C H 1.114791 0.217259 0.164969 0.051 Uiso 0.676(16) 1 calc R U P A 1
C9 C 1.1521(16) 0.3310(9) 0.1265(5) 0.026(3) Uani 0.676(16) 1 d . U P A 1
H9 H 1.240205 0.387588 0.131217 0.032 Uiso 0.676(16) 1 calc R U P A 1
C10 C 1.1860(15) 0.2706(9) 0.0755(4) 0.038(3) Uani 0.676(16) 1 d . . P A 1
H10G H 1.104519 0.212886 0.068993 0.057 Uiso 0.676(16) 1 calc R U P A 1
H10H H 1.309747 0.249585 0.074742 0.057 Uiso 0.676(16) 1 calc R U P A 1
H10I H 1.165503 0.310315 0.049697 0.057 Uiso 0.676(16) 1 calc R U P A 1
C9A C 1.102(3) 0.3129(18) 0.1092(9) 0.020(5) Uani 0.324(16) 1 d . U P A 2
H9A H 1.057188 0.254196 0.084422 0.024 Uiso 0.324(16) 1 calc R U P A 2
C10A C 1.191(7) 0.279(4) 0.1536(14) 0.031(8) Uani 0.324(16) 1 d . U P A 2
H10J H 1.220064 0.336304 0.180038 0.046 Uiso 0.324(16) 1 calc R U P A 2
H10K H 1.301238 0.246202 0.143182 0.046 Uiso 0.324(16) 1 calc R U P A 2
H10L H 1.110000 0.233964 0.166277 0.046 Uiso 0.324(16) 1 calc R U P A 2
C14A C 1.239(2) 0.3698(16) 0.0849(8) 0.025(5) Uani 0.324(16) 1 d . U P A 2
H14D H 1.181910 0.392247 0.056258 0.037 Uiso 0.324(16) 1 calc R U P A 2
H14E H 1.337143 0.327386 0.073366 0.037 Uiso 0.324(16) 1 calc R U P A 2
H14F H 1.285239 0.426532 0.109276 0.037 Uiso 0.324(16) 1 calc R U P A 2

loop_
_atom_site_aniso_label
_atom_site_aniso_U_11
_atom_site_aniso_U_22
_atom_site_aniso_U_33
_atom_site_aniso_U_23
_atom_site_aniso_U_13
_atom_site_aniso_U_12
Cu1 0.0129(3) 0.0183(4) 0.0249(4) 0.0060(3) 0.0007(3) -0.0050(3)
Cu2 0.0117(3) 0.0173(4) 0.0285(4) 0.0060(3) 0.0003(3) -0.0041(3)
Cu3 0.0106(3) 0.0180(4) 0.0257(4) 0.0065(3) 0.0000(3) -0.0043(3)
Cu4 0.0113(3) 0.0160(4) 0.0261(4) 0.0043(3) 0.0000(3) -0.0045(3)
Cl1 0.0137(7) 0.0247(8) 0.0269(8) 0.0035(6) -0.0001(6) -0.0030(5)
Cl2 0.0114(6) 0.0183(7) 0.0340(8) 0.0101(6) -0.0019(6) -0.0036(5)
Cl3 0.0112(6) 0.0187(7) 0.0268(8) 0.0016(6) 0.0011(5) -0.0046(5)
Cl4 0.0121(6) 0.0185(8) 0.0303(8) 0.0080(6) 0.0031(5) -0.0027(5)
Si1 0.0232(9) 0.0163(9) 0.0255(9) 0.0056(7) 0.0053(7) -0.0025(7)
Si2 0.0336(10) 0.0153(9) 0.0294(10) 0.0065(7) 0.0118(8) 0.0001(7)
Si3 0.0146(8) 0.0168(9) 0.0265(9) 0.0072(7) 0.0013(6) -0.0024(6)
Si4 0.0213(9) 0.0167(9) 0.0239(9) 0.0028(7) -0.0002(7) -0.0052(7)
C1 0.014(3) 0.012(3) 0.034(4) 0.003(3) 0.005(2) 0.000(2)
C2 0.018(3) 0.018(3) 0.027(3) 0.002(3) 0.006(2) -0.005(2)
C11 0.050(4) 0.022(4) 0.028(4) 0.005(3) 0.000(3) -0.002(3)
C12 0.083(7) 0.041(5) 0.041(5) 0.005(4) -0.018(4) -0.035(5)
C13 0.104(8) 0.031(5) 0.025(4) 0.000(3) 0.002(4) 0.016(5)
C21 0.023(3) 0.025(4) 0.045(4) 0.015(3) 0.012(3) 0.002(3)
C22 0.025(4) 0.036(5) 0.063(5) 0.015(4) -0.001(3) -0.012(3)
C23 0.042(5) 0.052(5) 0.058(5) 0.029(4) 0.021(4) -0.003(4)
C31 0.022(3) 0.020(3) 0.027(3) 0.009(3) 0.004(3) -0.002(2)
C32 0.035(4) 0.027(4) 0.037(4) 0.007(3) 0.010(3) 0.008(3)
C33 0.034(4) 0.031(4) 0.035(4) 0.014(3) 0.005(3) 0.006(3)
C3 0.008(3) 0.023(3) 0.042(4) 0.015(3) 0.005(3) 0.002(2)
C4 0.018(3) 0.018(3) 0.031(4) 0.010(3) 0.005(3) -0.003(2)
C41 0.041(8) 0.014(8) 0.028(10) 0.009(6) 0.020(7) 0.005(7)
C42 0.037(7) 0.028(7) 0.029(7) 0.013(6) 0.004(6) 0.002(6)
C43 0.044(9) 0.022(6) 0.031(7) 0.009(5) 0.000(6) -0.003(6)
C61 0.026(3) 0.017(3) 0.034(4) 0.005(3) 0.000(3) 0.000(3)
C62 0.043(4) 0.021(4) 0.042(4) 0.000(3) -0.004(3) -0.008(3)
C63 0.035(4) 0.028(4) 0.038(4) 0.008(3) 0.008(3) -0.010(3)
C5 0.008(3) 0.021(3) 0.036(4) 0.007(3) 0.001(2) -0.001(2)
C6 0.012(3) 0.019(3) 0.025(3) 0.005(3) 0.001(2) 0.003(2)
C71 0.029(3) 0.017(3) 0.033(4) 0.009(3) -0.001(3) -0.003(3)
C72 0.040(4) 0.021(4) 0.039(4) 0.010(3) -0.011(3) -0.012(3)
C73 0.048(5) 0.031(4) 0.034(4) 0.002(3) 0.005(3) -0.004(3)
C81 0.017(3) 0.030(4) 0.037(4) 0.012(3) 0.000(3) 0.001(3)
C82 0.021(3) 0.044(5) 0.046(5) 0.012(4) -0.011(3) -0.004(3)
C83 0.036(4) 0.035(4) 0.053(5) 0.020(4) -0.006(4) 0.006(3)
C91 0.015(3) 0.028(4) 0.025(3) 0.006(3) 0.000(2) -0.006(2)
C92 0.033(4) 0.029(4) 0.036(4) 0.008(3) 0.006(3) 0.007(3)
C93 0.030(4) 0.040(4) 0.030(4) 0.016(3) 0.005(3) -0.001(3)
C7 0.012(3) 0.019(3) 0.035(4) 0.009(3) 0.003(2) 0.002(2)
C8 0.008(3) 0.023(3) 0.030(3) 0.007(3) 0.002(2) -0.005(2)
C101 0.022(3) 0.024(4) 0.028(3) 0.002(3) 0.000(3) -0.006(3)
C102 0.040(4) 0.034(4) 0.043(4) 0.016(3) 0.007(3) -0.014(3)
C103 0.038(4) 0.049(5) 0.032(4) -0.006(4) 0.005(3) -0.008(4)
C111 0.028(4) 0.032(4) 0.027(4) 0.002(3) -0.004(3) -0.014(3)
C112 0.022(3) 0.043(5) 0.038(4) 0.004(3) -0.007(3) -0.002(3)
C113 0.046(5) 0.040(5) 0.065(6) -0.009(4) -0.021(4) -0.014(4)
C121 0.037(4) 0.018(3) 0.034(4) 0.002(3) -0.003(3) 0.003(3)
C122 0.052(5) 0.024(4) 0.048(5) 0.003(3) -0.014(4) 0.012(3)
C123 0.075(6) 0.018(4) 0.041(5) 0.014(3) 0.005(4) -0.002(4)
C41A 0.060(11) 0.010(8) 0.024(9) 0.000(6) 0.019(8) 0.000(7)
C42A 0.079(14) 0.044(13) 0.029(9) 0.020(8) 0.020(9) 0.025(11)
C43A 0.079(15) 0.030(9) 0.029(8) 0.013(7) 0.006(9) -0.023(9)
C14 0.021(7) 0.039(9) 0.041(9) 0.005(8) -0.003(7) 0.008(5)
C9 0.017(5) 0.029(6) 0.032(6) 0.001(4) 0.006(4) -0.003(4)
C10 0.034(6) 0.039(7) 0.038(6) -0.001(5) 0.005(5) 0.001(5)
C9A 0.018(8) 0.018(8) 0.021(8) 0.000(6) -0.004(6) -0.005(6)
C10A 0.027(14) 0.044(17) 0.024(14) 0.010(13) 0.010(11) 0.023(12)
C14A 0.005(7) 0.032(11) 0.041(11) 0.015(8) 0.001(7) 0.006(6)

loop_
_atom_type_symbol
_atom_type_description
_atom_type_scat_dispersion_real
_atom_type_scat_dispersion_imag
_atom_type_scat_source
C C 0.0033 0.0016 'International Tables Vol C Tables 4.2.6.8 and 6.1.1.4'
H H 0.0000 0.0000 'International Tables Vol C Tables 4.2.6.8 and 6.1.1.4'
Si Si 0.0817 0.0704 'International Tables Vol C Tables 4.2.6.8 and 6.1.1.4'
Cl Cl 0.1484 0.1585 'International Tables Vol C Tables 4.2.6.8 and 6.1.1.4'
Cu Cu 0.3201 1.2651 'International Tables Vol C Tables 4.2.6.8 and 6.1.1.4'

loop_
_geom_angle_atom_site_label_1
_geom_angle_atom_site_label_2
_geom_angle_atom_site_label_3
_geom_angle
_geom_angle_site_symmetry_1
_geom_angle_site_symmetry_3
_geom_angle_publ_flag
Cl1 Cu1 Cl4 103.48(6) . . ?
C1 Cu1 Cl1 153.11(19) . . ?
C1 Cu1 Cl4 103.34(18) . . ?
C1 Cu1 C2 35.7(3) . . ?
C2 Cu1 Cl1 117.51(19) . . ?
C2 Cu1 Cl4 138.22(19) . . ?
Cl2 Cu2 Cl1 102.97(6) . . ?
C3 Cu2 Cl1 105.1(2) . . ?
C3 Cu2 Cl2 151.5(2) . . ?
C3 Cu2 C4 35.5(3) . . ?
C4 Cu2 Cl1 140.02(19) . . ?
C4 Cu2 Cl2 115.96(18) . . ?
Cl3 Cu3 Cl2 103.19(6) . . ?
C5 Cu3 Cl2 105.19(18) . . ?
C5 Cu3 Cl3 151.35(19) . . ?
C5 Cu3 C6 35.9(2) . . ?
C6 Cu3 Cl2 140.55(17) . . ?
C6 Cu3 Cl3 115.42(17) . . ?
Cl4 Cu4 Cl3 104.64(6) . . ?
C7 Cu4 Cl3 103.60(19) . . ?
C7 Cu4 Cl4 151.49(19) . . ?
C7 Cu4 C8 35.5(2) . . ?
C8 Cu4 Cl3 138.43(17) . . ?
C8 Cu4 Cl4 116.00(18) . . ?
Cu1 Cl1 Cu2 101.34(6) . . ?
Cu2 Cl2 Cu3 96.40(6) . . ?
Cu3 Cl3 Cu4 97.07(6) . . ?
Cu4 Cl4 Cu1 100.19(6) . . ?
C2 Si1 C11 105.8(3) . . ?
C2 Si1 C21 103.3(3) . . ?
C11 Si1 C21 110.0(3) . . ?
C31 Si1 C2 109.5(3) . . ?
C31 Si1 C11 110.4(3) . . ?
C31 Si1 C21 117.1(3) . . ?
C4 Si2 C41 110.6(7) . . ?
C4 Si2 C61 107.2(3) . . ?
C4 Si2 C41A 110.2(6) . . ?
C4 Si2 C9 98.6(5) . . ?
C41 Si2 C9 119.4(8) . . ?
C61 Si2 C41 104.3(7) . . ?
C61 Si2 C41A 117.0(7) . . ?
C61 Si2 C9 116.2(4) . . ?
C9A Si2 C4 116.5(8) . . ?
C9A Si2 C61 108.6(8) . . ?
C9A Si2 C41A 97.5(11) . . ?
C6 Si3 C71 112.1(3) . . ?
C6 Si3 C81 102.4(3) . . ?
C6 Si3 C91 106.4(3) . . ?
C71 Si3 C81 109.1(3) . . ?
C71 Si3 C91 109.8(3) . . ?
C91 Si3 C81 116.9(3) . . ?
C8 Si4 C101 109.8(3) . . ?
C8 Si4 C111 102.3(3) . . ?
C8 Si4 C121 105.9(3) . . ?
C101 Si4 C111 117.2(3) . . ?
C101 Si4 C121 110.5(3) . . ?
C111 Si4 C121 110.3(3) . . ?
Cu1 C1 H1 142.9 . . ?
C2 C1 Cu1 74.2(4) . . ?
C2 C1 H1 142.9 . . ?
Si1 C2 Cu1 130.9(3) . . ?
C1 C2 Cu1 70.1(4) . . ?
C1 C2 Si1 157.8(5) . . ?
Si1 C11 H11 106.8 . . ?
C12 C11 Si1 112.8(5) . . ?
C12 C11 H11 106.8 . . ?
C12 C11 C13 111.3(7) . . ?
C13 C11 Si1 111.8(5) . . ?
C13 C11 H11 106.8 . . ?
C11 C12 H12A 109.5 . . ?
C11 C12 H12B 109.5 . . ?
C11 C12 H12C 109.5 . . ?
H12A C12 H12B 109.5 . . ?
H12A C12 H12C 109.5 . . ?
H12B C12 H12C 109.5 . . ?
C11 C13 H13A 109.5 . . ?
C11 C13 H13B 109.5 . . ?
C11 C13 H13C 109.5 . . ?
H13A C13 H13B 109.5 . . ?
H13A C13 H13C 109.5 . . ?
H13B C13 H13C 109.5 . . ?
Si1 C21 H21 106.6 . . ?
C22 C21 Si1 113.4(5) . . ?
C22 C21 H21 106.6 . . ?
C23 C21 Si1 113.3(5) . . ?
C23 C21 H21 106.6 . . ?
C23 C21 C22 109.7(6) . . ?
C21 C22 H22A 109.5 . . ?
C21 C22 H22B 109.5 . . ?
C21 C22 H22C 109.5 . . ?
H22A C22 H22B 109.5 . . ?
H22A C22 H22C 109.5 . . ?
H22B C22 H22C 109.5 . . ?
C21 C23 H23A 109.5 . . ?
C21 C23 H23B 109.5 . . ?
C21 C23 H23C 109.5 . . ?
H23A C23 H23B 109.5 . . ?
H23A C23 H23C 109.5 . . ?
H23B C23 H23C 109.5 . . ?
Si1 C31 H31 106.0 . . ?
C32 C31 Si1 115.6(5) . . ?
C32 C31 H31 106.0 . . ?
C32 C31 C33 109.9(6) . . ?
C33 C31 Si1 112.5(4) . . ?
C33 C31 H31 106.0 . . ?
C31 C32 H32A 109.5 . . ?
C31 C32 H32B 109.5 . . ?
C31 C32 H32C 109.5 . . ?
H32A C32 H32B 109.5 . . ?
H32A C32 H32C 109.5 . . ?
H32B C32 H32C 109.5 . . ?
C31 C33 H33A 109.5 . . ?
C31 C33 H33B 109.5 . . ?
C31 C33 H33C 109.5 . . ?
H33A C33 H33B 109.5 . . ?
H33A C33 H33C 109.5 . . ?
H33B C33 H33C 109.5 . . ?
Cu2 C3 H3 143.0 . . ?
C4 C3 Cu2 73.9(4) . . ?
C4 C3 H3 143.0 . . ?
Si2 C4 Cu2 131.0(3) . . ?
C3 C4 Cu2 70.6(4) . . ?
C3 C4 Si2 156.8(6) . . ?
Si2 C41 H41 105.6 . . ?
C42 C41 Si2 117.5(11) . . ?
C42 C41 H41 105.6 . . ?
C43 C41 Si2 113.0(12) . . ?
C43 C41 H41 105.6 . . ?
C43 C41 C42 108.6(13) . . ?
C41 C42 H42A 109.5 . . ?
C41 C42 H42B 109.5 . . ?
C41 C42 H42C 109.5 . . ?
H42A C42 H42B 109.5 . . ?
H42A C42 H42C 109.5 . . ?
H42B C42 H42C 109.5 . . ?
C41 C43 H43A 109.5 . . ?
C41 C43 H43B 109.5 . . ?
C41 C43 H43C 109.5 . . ?
H43A C43 H43B 109.5 . . ?
H43A C43 H43C 109.5 . . ?
H43B C43 H43C 109.5 . . ?
Si2 C61 H61 106.4 . . ?
C62 C61 Si2 111.8(5) . . ?
C62 C61 H61 106.4 . . ?
C63 C61 Si2 114.9(5) . . ?
C63 C61 H61 106.4 . . ?
C63 C61 C62 110.5(6) . . ?
C61 C62 H62A 109.5 . . ?
C61 C62 H62B 109.5 . . ?
C61 C62 H62C 109.5 . . ?
H62A C62 H62B 109.5 . . ?
H62A C62 H62C 109.5 . . ?
H62B C62 H62C 109.5 . . ?
C61 C63 H63A 109.5 . . ?
C61 C63 H63B 109.5 . . ?
C61 C63 H63C 109.5 . . ?
H63A C63 H63B 109.5 . . ?
H63A C63 H63C 109.5 . . ?
H63B C63 H63C 109.5 . . ?
Cu3 C5 H5 142.5 . . ?
C6 C5 Cu3 75.0(4) . . ?
C6 C5 H5 142.5 . . ?
Si3 C6 Cu3 130.6(3) . . ?
C5 C6 Cu3 69.0(4) . . ?
C5 C6 Si3 158.4(5) . . ?
Si3 C71 H71 106.1 . . ?
C72 C71 Si3 114.9(5) . . ?
C72 C71 H71 106.1 . . ?
C72 C71 C73 110.8(6) . . ?
C73 C71 Si3 112.2(5) . . ?
C73 C71 H71 106.1 . . ?
C71 C72 H72A 109.5 . . ?
C71 C72 H72B 109.5 . . ?
C71 C72 H72C 109.5 . . ?
H72A C72 H72B 109.5 . . ?
H72A C72 H72C 109.5 . . ?
H72B C72 H72C 109.5 . . ?
C71 C73 H73A 109.5 . . ?
C71 C73 H73B 109.5 . . ?
C71 C73 H73C 109.5 . . ?
H73A C73 H73B 109.5 . . ?
H73A C73 H73C 109.5 . . ?
H73B C73 H73C 109.5 . . ?
Si3 C81 H81 106.1 . . ?
C82 C81 Si3 111.3(5) . . ?
C82 C81 H81 106.1 . . ?
C83 C81 Si3 114.9(5) . . ?
C83 C81 H81 106.1 . . ?
C83 C81 C82 111.7(6) . . ?
C81 C82 H82A 109.5 . . ?
C81 C82 H82B 109.5 . . ?
C81 C82 H82C 109.5 . . ?
H82A C82 H82B 109.5 . . ?
H82A C82 H82C 109.5 . . ?
H82B C82 H82C 109.5 . . ?
C81 C83 H83A 109.5 . . ?
C81 C83 H83B 109.5 . . ?
C81 C83 H83C 109.5 . . ?
H83A C83 H83B 109.5 . . ?
H83A C83 H83C 109.5 . . ?
H83B C83 H83C 109.5 . . ?
Si3 C91 H91 106.0 . . ?
C92 C91 Si3 115.6(4) . . ?
C92 C91 H91 106.0 . . ?
C92 C91 C93 111.5(6) . . ?
C93 C91 Si3 111.2(5) . . ?
C93 C91 H91 106.0 . . ?
C91 C92 H92A 109.5 . . ?
C91 C92 H92B 109.5 . . ?
C91 C92 H92C 109.5 . . ?
H92A C92 H92B 109.5 . . ?
H92A C92 H92C 109.5 . . ?
H92B C92 H92C 109.5 . . ?
C91 C93 H93A 109.5 . . ?
C91 C93 H93B 109.5 . . ?
C91 C93 H93C 109.5 . . ?
H93A C93 H93B 109.5 . . ?
H93A C93 H93C 109.5 . . ?
H93B C93 H93C 109.5 . . ?
Cu4 C7 H7 142.6 . . ?
C8 C7 Cu4 74.7(4) . . ?
C8 C7 H7 142.6 . . ?
Si4 C8 Cu4 131.1(3) . . ?
C7 C8 Cu4 69.8(4) . . ?
C7 C8 Si4 158.0(5) . . ?
Si4 C101 H101 106.1 . . ?
C102 C101 Si4 116.0(5) . . ?
C102 C101 H101 106.1 . . ?
C102 C101 C103 111.0(6) . . ?
C103 C101 Si4 110.7(5) . . ?
C103 C101 H101 106.1 . . ?
C101 C102 H10A 109.5 . . ?
C101 C102 H10B 109.5 . . ?
C101 C102 H10C 109.5 . . ?
H10A C102 H10B 109.5 . . ?
H10A C102 H10C 109.5 . . ?
H10B C102 H10C 109.5 . . ?
C101 C103 H10D 109.5 . . ?
C101 C103 H10E 109.5 . . ?
C101 C103 H10F 109.5 . . ?
H10D C103 H10E 109.5 . . ?
H10D C103 H10F 109.5 . . ?
H10E C103 H10F 109.5 . . ?
Si4 C111 H111 106.2 . . ?
C112 C111 Si4 114.0(5) . . ?
C112 C111 H111 106.2 . . ?
C113 C111 Si4 113.9(5) . . ?
C113 C111 H111 106.2 . . ?
C113 C111 C112 109.7(6) . . ?
C111 C112 H11A 109.5 . . ?
C111 C112 H11B 109.5 . . ?
C111 C112 H11C 109.5 . . ?
H11A C112 H11B 109.5 . . ?
H11A C112 H11C 109.5 . . ?
H11B C112 H11C 109.5 . . ?
C111 C113 H11D 109.5 . . ?
C111 C113 H11E 109.5 . . ?
C111 C113 H11F 109.5 . . ?
H11D C113 H11E 109.5 . . ?
H11D C113 H11F 109.5 . . ?
H11E C113 H11F 109.5 . . ?
Si4 C121 H121 107.2 . . ?
C122 C121 Si4 112.3(5) . . ?
C122 C121 H121 107.2 . . ?
C123 C121 Si4 111.5(5) . . ?
C123 C121 H121 107.2 . . ?
C123 C121 C122 111.0(6) . . ?
C121 C122 H12D 109.5 . . ?
C121 C122 H12E 109.5 . . ?
C121 C122 H12F 109.5 . . ?
H12D C122 H12E 109.5 . . ?
H12D C122 H12F 109.5 . . ?
H12E C122 H12F 109.5 . . ?
C121 C123 H12G 109.5 . . ?
C121 C123 H12H 109.5 . . ?
C121 C123 H12I 109.5 . . ?
H12G C123 H12H 109.5 . . ?
H12G C123 H12I 109.5 . . ?
H12H C123 H12I 109.5 . . ?
Si2 C41A H41A 107.2 . . ?
C42A C41A Si2 110.5(12) . . ?
C42A C41A H41A 107.2 . . ?
C43A C41A Si2 112.8(12) . . ?
C43A C41A H41A 107.2 . . ?
C43A C41A C42A 111.7(14) . . ?
C41A C42A H42D 109.5 . . ?
C41A C42A H42E 109.5 . . ?
C41A C42A H42F 109.5 . . ?
H42D C42A H42E 109.5 . . ?
H42D C42A H42F 109.5 . . ?
H42E C42A H42F 109.5 . . ?
C41A C43A H43D 109.5 . . ?
C41A C43A H43E 109.5 . . ?
C41A C43A H43F 109.5 . . ?
H43D C43A H43E 109.5 . . ?
H43D C43A H43F 109.5 . . ?
H43E C43A H43F 109.5 . . ?
H14A C14 H14B 109.5 . . ?
H14A C14 H14C 109.5 . . ?
H14B C14 H14C 109.5 . . ?
C9 C14 H14A 109.5 . . ?
C9 C14 H14B 109.5 . . ?
C9 C14 H14C 109.5 . . ?
Si2 C9 H9 105.8 . . ?
C14 C9 Si2 114.6(11) . . ?
C14 C9 H9 105.8 . . ?
C10 C9 Si2 112.8(9) . . ?
C10 C9 C14 111.2(13) . . ?
C10 C9 H9 105.8 . . ?
C9 C10 H10G 109.5 . . ?
C9 C10 H10H 109.5 . . ?
C9 C10 H10I 109.5 . . ?
H10G C10 H10H 109.5 . . ?
H10G C10 H10I 109.5 . . ?
H10H C10 H10I 109.5 . . ?
Si2 C9A H9A 109.2 . . ?
C10A C9A Si2 110(2) . . ?
C10A C9A H9A 109.2 . . ?
C10A C9A C14A 109(3) . . ?
C14A C9A Si2 110.7(16) . . ?
C14A C9A H9A 109.2 . . ?
C9A C10A H10J 109.5 . . ?
C9A C10A H10K 109.5 . . ?
C9A C10A H10L 109.5 . . ?
H10J C10A H10K 109.5 . . ?
H10J C10A H10L 109.5 . . ?
H10K C10A H10L 109.5 . . ?
C9A C14A H14D 109.5 . . ?
C9A C14A H14E 109.5 . . ?
C9A C14A H14F 109.5 . . ?
H14D C14A H14E 109.5 . . ?
H14D C14A H14F 109.5 . . ?
H14E C14A H14F 109.5 . . ?

loop_
_geom_bond_atom_site_label_1
_geom_bond_atom_site_label_2
_geom_bond_distance
_geom_bond_site_symmetry_2
_geom_bond_publ_flag
Cu1 Cl1 2.2591(16) . ?
Cu1 Cl4 2.2845(16) . ?
Cu1 C1 1.989(6) . ?
Cu1 C2 2.036(6) . ?
Cu2 Cl1 2.2794(17) . ?
Cu2 Cl2 2.2613(15) . ?
Cu2 C3 1.989(6) . ?
Cu2 C4 2.027(6) . ?
Cu3 Cl2 2.2768(16) . ?
Cu3 Cl3 2.2576(14) . ?
Cu3 C5 1.975(6) . ?
Cu3 C6 2.044(6) . ?
Cu4 Cl3 2.2809(16) . ?
Cu4 Cl4 2.2560(15) . ?
Cu4 C7 1.981(6) . ?
Cu4 C8 2.037(6) . ?
Si1 C2 1.865(7) . ?
Si1 C11 1.873(7) . ?
Si1 C21 1.884(7) . ?
Si1 C31 1.863(7) . ?
Si2 C4 1.857(7) . ?
Si2 C41 1.899(13) . ?
Si2 C61 1.874(7) . ?
Si2 C41A 1.881(13) . ?
Si2 C9 1.951(12) . ?
Si2 C9A 1.80(2) . ?
Si3 C6 1.848(6) . ?
Si3 C71 1.873(7) . ?
Si3 C81 1.908(6) . ?
Si3 C91 1.873(6) . ?
Si4 C8 1.862(7) . ?
Si4 C101 1.874(6) . ?
Si4 C111 1.876(7) . ?
Si4 C121 1.885(7) . ?
C1 H1 0.9500 . ?
C1 C2 1.234(9) . ?
C11 H11 1.0000 . ?
C11 C12 1.531(11) . ?
C11 C13 1.544(11) . ?
C12 H12A 0.9800 . ?
C12 H12B 0.9800 . ?
C12 H12C 0.9800 . ?
C13 H13A 0.9800 . ?
C13 H13B 0.9800 . ?
C13 H13C 0.9800 . ?
C21 H21 1.0000 . ?
C21 C22 1.538(10) . ?
C21 C23 1.534(10) . ?
C22 H22A 0.9800 . ?
C22 H22B 0.9800 . ?
C22 H22C 0.9800 . ?
C23 H23A 0.9800 . ?
C23 H23B 0.9800 . ?
C23 H23C 0.9800 . ?
C31 H31 1.0000 . ?
C31 C32 1.528(9) . ?
C31 C33 1.546(9) . ?
C32 H32A 0.9800 . ?
C32 H32B 0.9800 . ?
C32 H32C 0.9800 . ?
C33 H33A 0.9800 . ?
C33 H33B 0.9800 . ?
C33 H33C 0.9800 . ?
C3 H3 0.9500 . ?
C3 C4 1.225(9) . ?
C41 H41 1.0000 . ?
C41 C42 1.535(18) . ?
C41 C43 1.533(17) . ?
C42 H42A 0.9800 . ?
C42 H42B 0.9800 . ?
C42 H42C 0.9800 . ?
C43 H43A 0.9800 . ?
C43 H43B 0.9800 . ?
C43 H43C 0.9800 . ?
C61 H61 1.0000 . ?
C61 C62 1.532(9) . ?
C61 C63 1.524(9) . ?
C62 H62A 0.9800 . ?
C62 H62B 0.9800 . ?
C62 H62C 0.9800 . ?
C63 H63A 0.9800 . ?
C63 H63B 0.9800 . ?
C63 H63C 0.9800 . ?
C5 H5 0.9500 . ?
C5 C6 1.241(9) . ?
C71 H71 1.0000 . ?
C71 C72 1.528(9) . ?
C71 C73 1.535(10) . ?
C72 H72A 0.9800 . ?
C72 H72B 0.9800 . ?
C72 H72C 0.9800 . ?
C73 H73A 0.9800 . ?
C73 H73B 0.9800 . ?
C73 H73C 0.9800 . ?
C81 H81 1.0000 . ?
C81 C82 1.544(10) . ?
C81 C83 1.515(10) . ?
C82 H82A 0.9800 . ?
C82 H82B 0.9800 . ?
C82 H82C 0.9800 . ?
C83 H83A 0.9800 . ?
C83 H83B 0.9800 . ?
C83 H83C 0.9800 . ?
C91 H91 1.0000 . ?
C91 C92 1.524(9) . ?
C91 C93 1.530(9) . ?
C92 H92A 0.9800 . ?
C92 H92B 0.9800 . ?
C92 H92C 0.9800 . ?
C93 H93A 0.9800 . ?
C93 H93B 0.9800 . ?
C93 H93C 0.9800 . ?
C7 H7 0.9500 . ?
C7 C8 1.226(9) . ?
C101 H101 1.0000 . ?
C101 C102 1.511(10) . ?
C101 C103 1.540(10) . ?
C102 H10A 0.9800 . ?
C102 H10B 0.9800 . ?
C102 H10C 0.9800 . ?
C103 H10D 0.9800 . ?
C103 H10E 0.9800 . ?
C103 H10F 0.9800 . ?
C111 H111 1.0000 . ?
C111 C112 1.532(10) . ?
C111 C113 1.529(10) . ?
C112 H11A 0.9800 . ?
C112 H11B 0.9800 . ?
C112 H11C 0.9800 . ?
C113 H11D 0.9800 . ?
C113 H11E 0.9800 . ?
C113 H11F 0.9800 . ?
C121 H121 1.0000 . ?
C121 C122 1.540(10) . ?
C121 C123 1.526(10) . ?
C122 H12D 0.9800 . ?
C122 H12E 0.9800 . ?
C122 H12F 0.9800 . ?
C123 H12G 0.9800 . ?
C123 H12H 0.9800 . ?
C123 H12I 0.9800 . ?
C41A H41A 1.0000 . ?
C41A C42A 1.533(19) . ?
C41A C43A 1.529(17) . ?
C42A H42D 0.9800 . ?
C42A H42E 0.9800 . ?
C42A H42F 0.9800 . ?
C43A H43D 0.9800 . ?
C43A H43E 0.9800 . ?
C43A H43F 0.9800 . ?
C14 H14A 0.9800 . ?
C14 H14B 0.9800 . ?
C14 H14C 0.9800 . ?
C14 C9 1.524(18) . ?
C9 H9 1.0000 . ?
C9 C10 1.515(17) . ?
C10 H10G 0.9800 . ?
C10 H10H 0.9800 . ?
C10 H10I 0.9800 . ?
C9A H9A 1.0000 . ?
C9A C10A 1.51(4) . ?
C9A C14A 1.52(3) . ?
C10A H10J 0.9800 . ?
C10A H10K 0.9800 . ?
C10A H10L 0.9800 . ?
C14A H14D 0.9800 . ?
C14A H14E 0.9800 . ?
C14A H14F 0.9800 . ?

loop_
_geom_torsion_atom_site_label_1
_geom_torsion_atom_site_label_2
_geom_torsion_atom_site_label_3
_geom_torsion_atom_site_label_4
_geom_torsion
_geom_torsion_site_symmetry_1
_geom_torsion_site_symmetry_2
_geom_torsion_site_symmetry_3
_geom_torsion_site_symmetry_4
_geom_torsion_publ_flag
Cu1 C1 C2 Si1 162.6(14) . . . . ?
Cu2 C3 C4 Si2 -160.7(13) . . . . ?
Cu3 C5 C6 Si3 157.8(14) . . . . ?
Cu4 C7 C8 Si4 -162.8(15) . . . . ?
C2 Si1 C11 C12 -73.8(6) . . . . ?
C2 Si1 C11 C13 52.5(6) . . . . ?
C2 Si1 C21 C22 70.6(6) . . . . ?
C2 Si1 C21 C23 -163.5(6) . . . . ?
C2 Si1 C31 C32 -53.8(5) . . . . ?
C2 Si1 C31 C33 178.8(5) . . . . ?
C11 Si1 C2 Cu1 76.6(5) . . . . ?
C11 Si1 C2 C1 -81.6(15) . . . . ?
C11 Si1 C21 C22 -176.9(5) . . . . ?
C11 Si1 C21 C23 -51.0(6) . . . . ?
C11 Si1 C31 C32 -169.9(5) . . . . ?
C11 Si1 C31 C33 62.7(5) . . . . ?
C21 Si1 C2 Cu1 -167.8(4) . . . . ?
C21 Si1 C2 C1 33.9(15) . . . . ?
C21 Si1 C11 C12 175.3(6) . . . . ?
C21 Si1 C11 C13 -58.4(6) . . . . ?
C21 Si1 C31 C32 63.3(6) . . . . ?
C21 Si1 C31 C33 -64.1(6) . . . . ?
C31 Si1 C2 Cu1 -42.4(5) . . . . ?
C31 Si1 C2 C1 159.3(14) . . . . ?
C31 Si1 C11 C12 44.6(7) . . . . ?
C31 Si1 C11 C13 170.9(5) . . . . ?
C31 Si1 C21 C22 -49.8(6) . . . . ?
C31 Si1 C21 C23 76.1(6) . . . . ?
C4 Si2 C41 C42 -83.2(15) . . . . ?
C4 Si2 C41 C43 44.5(15) . . . . ?
C4 Si2 C61 C62 -170.0(5) . . . . ?
C4 Si2 C61 C63 -43.1(6) . . . . ?
C4 Si2 C41A C42A -74.8(14) . . . . ?
C4 Si2 C41A C43A 50.9(15) . . . . ?
C4 Si2 C9A C10A 45(3) . . . . ?
C4 Si2 C9A C14A -75.1(17) . . . . ?
C41 Si2 C4 Cu2 71.5(8) . . . . ?
C41 Si2 C4 C3 -132.9(15) . . . . ?
C41 Si2 C61 C62 72.7(9) . . . . ?
C41 Si2 C61 C63 -160.4(8) . . . . ?
C61 Si2 C4 Cu2 -41.6(5) . . . . ?
C61 Si2 C4 C3 114.0(13) . . . . ?
C61 Si2 C41 C42 31.7(16) . . . . ?
C61 Si2 C41 C43 159.4(12) . . . . ?
C61 Si2 C41A C42A 48.0(16) . . . . ?
C61 Si2 C41A C43A 173.7(12) . . . . ?
C61 Si2 C9A C10A -76(3) . . . . ?
C61 Si2 C9A C14A 163.9(14) . . . . ?
C6 Si3 C71 C72 76.3(5) . . . . ?
C6 Si3 C71 C73 -51.5(6) . . . . ?
C6 Si3 C91 C92 44.2(6) . . . . ?
C6 Si3 C91 C93 172.5(4) . . . . ?
C71 Si3 C6 Cu3 -76.0(5) . . . . ?
C71 Si3 C6 C5 131.7(14) . . . . ?
C71 Si3 C91 C92 165.7(5) . . . . ?
C71 Si3 C91 C93 -66.0(5) . . . . ?
C81 Si3 C6 Cu3 167.3(4) . . . . ?
C81 Si3 C6 C5 14.9(15) . . . . ?
C81 Si3 C71 C72 -171.1(5) . . . . ?
C81 Si3 C71 C73 61.1(6) . . . . ?
C81 Si3 C91 C92 -69.4(6) . . . . ?
C81 Si3 C91 C93 58.9(5) . . . . ?
C91 Si3 C6 Cu3 44.0(5) . . . . ?
C91 Si3 C6 C5 -108.3(15) . . . . ?
C91 Si3 C71 C72 -41.8(6) . . . . ?
C91 Si3 C71 C73 -169.6(5) . . . . ?
C8 Si4 C101 C102 52.9(6) . . . . ?
C8 Si4 C101 C103 -179.4(5) . . . . ?
C8 Si4 C111 C112 -67.2(5) . . . . ?
C8 Si4 C111 C113 165.9(6) . . . . ?
C8 Si4 C121 C122 75.0(6) . . . . ?
C8 Si4 C121 C123 -50.4(6) . . . . ?
C101 Si4 C8 Cu4 42.8(5) . . . . ?
C101 Si4 C8 C7 -158.8(14) . . . . ?
C101 Si4 C111 C112 53.0(6) . . . . ?
C101 Si4 C111 C113 -74.0(7) . . . . ?
C101 Si4 C121 C122 -43.9(6) . . . . ?
C101 Si4 C121 C123 -169.3(5) . . . . ?
C111 Si4 C8 Cu4 167.9(4) . . . . ?
C111 Si4 C8 C7 -33.7(15) . . . . ?
C111 Si4 C101 C102 -63.1(6) . . . . ?
C111 Si4 C101 C103 64.6(6) . . . . ?
C111 Si4 C121 C122 -175.0(5) . . . . ?
C111 Si4 C121 C123 59.6(6) . . . . ?
C121 Si4 C8 Cu4 -76.5(5) . . . . ?
C121 Si4 C8 C7 81.9(15) . . . . ?
C121 Si4 C101 C102 169.5(5) . . . . ?
C121 Si4 C101 C103 -62.8(6) . . . . ?
C121 Si4 C111 C112 -179.5(5) . . . . ?
C121 Si4 C111 C113 53.5(7) . . . . ?
C41A Si2 C4 Cu2 86.8(9) . . . . ?
C41A Si2 C4 C3 -117.6(16) . . . . ?
C41A Si2 C61 C62 65.7(9) . . . . ?
C41A Si2 C61 C63 -167.4(9) . . . . ?
C41A Si2 C9A C10A 162(3) . . . . ?
C41A Si2 C9A C14A 42.0(18) . . . . ?
C9 Si2 C4 Cu2 -162.6(5) . . . . ?
C9 Si2 C4 C3 -7.0(14) . . . . ?
C9 Si2 C41 C42 163.5(13) . . . . ?
C9 Si2 C41 C43 -68.8(16) . . . . ?
C9 Si2 C61 C62 -60.9(7) . . . . ?
C9 Si2 C61 C63 66.0(7) . . . . ?
C9A Si2 C4 Cu2 -163.4(9) . . . . ?
C9A Si2 C4 C3 -7.8(17) . . . . ?
C9A Si2 C61 C62 -43.4(10) . . . . ?
C9A Si2 C61 C63 83.6(10) . . . . ?
C9A Si2 C41A C42A 163.3(16) . . . . ?
C9A Si2 C41A C43A -71.0(16) . . . . ?
